data_7249247
loop_
_publ_author_name
'Janeck&#xfd;, Luk&#xe1;&#x161;'
'Klepet&#xe1;&#x159;ov&#xe1;, Blanka'
'Beier, Petr'

_publ_section_title
;
 Transformation of 5-acylated <i>N</i>-fluoroalkyl-1,2,3-triazoles to
 trifluoromethylated ring-fused isoquinolines, 1,3-oxazines, and
 1,3-oxazin-6-ones <i>via</i> ketenimines.
;
_journal_issue 37
_journal_name_full 'RSC advances'
_journal_page_first 26938
_journal_page_last 26942
_journal_paper_doi 10.1039/d4ra04794j
_journal_volume 14
_journal_year 2024
_chemical_formula_moiety 'C15 H11 F4 N O2'
_chemical_formula_sum 'C15 H11 F4 N O2'
_chemical_formula_weight 313.25
_chemical_name_systematic 2-fluoro-8-methoxy-2-methyl-5-(trifluoromethyl)-2,3-dihydro-1H-cyclopenta[c]isoquinolin-1-one
_space_group_crystal_system triclinic
_space_group_IT_number 2
_space_group_name_Hall '-P 1'
_space_group_name_H-M_alt 'P -1'
_atom_sites_solution_hydrogens difmap
_atom_sites_solution_primary direct
_audit_update_record
;
2024-08-02 deposited with the CCDC.	2024-08-12 downloaded from the CCDC.
;
_cell_angle_alpha 109.3028(12)
_cell_angle_beta 97.3122(13)
_cell_angle_gamma 95.9100(13)
_cell_formula_units_Z 2
_cell_length_a 4.8502(2)
_cell_length_b 10.1006(3)
_cell_length_c 14.4402(5)
_cell_measurement_reflns_used 8520
_cell_measurement_temperature 180
_cell_measurement_theta_max 70.0945
_cell_measurement_theta_min 3.2918
_cell_volume 654.23(4)
_computing_cell_refinement 'Apex2 (Bruker AXS, 2006)'
_computing_data_collection 'Apex2 (Bruker AXS, 2006)'
_computing_data_reduction 'Apex2 (Bruker AXS, 2006)'
_computing_molecular_graphics 'CAMERON (Watkin et al., 1996)'
_computing_publication_material 'CRYSTALS (Betteridge et al., 2003)'
_computing_structure_refinement 'CRYSTALS (Betteridge et al., 2003)'
_computing_structure_solution 'SIR92 (Altomare et al., 1994)'
_diffrn_ambient_temperature 180
_diffrn_measured_fraction_theta_full 0.994
_diffrn_measured_fraction_theta_max 0.994
_diffrn_measurement_device Area
_diffrn_measurement_device_type 'Bruker Kappa Apex2'
_diffrn_measurement_method '\f & \w scans'
_diffrn_radiation_monochromator graphite
_diffrn_radiation_probe x-ray
_diffrn_radiation_type 'Cu K\a'
_diffrn_radiation_wavelength 1.54178
_diffrn_reflns_av_R_equivalents 0.018
_diffrn_reflns_av_unetI/netI 0.032
_diffrn_reflns_limit_h_max 4
_diffrn_reflns_limit_h_min -5
_diffrn_reflns_limit_k_max 12
_diffrn_reflns_limit_k_min -12
_diffrn_reflns_limit_l_max 17
_diffrn_reflns_limit_l_min -17
_diffrn_reflns_number 10818
_diffrn_reflns_theta_full 70.088
_diffrn_reflns_theta_max 70.088
_diffrn_reflns_theta_min 3.292
_diffrn_standards_number 0
_exptl_absorpt_coefficient_mu 1.262
_exptl_absorpt_correction_T_max 0.94
_exptl_absorpt_correction_T_min 0.85
_exptl_absorpt_correction_type multi-scan
_exptl_absorpt_process_details 'SADABS (Siemens, 1996)'
_exptl_crystal_colour 'light yellow'
_exptl_crystal_density_diffrn 1.590
_exptl_crystal_density_meas ?
_exptl_crystal_density_method 'not measured'
_exptl_crystal_description prism
_exptl_crystal_F_000 320
_exptl_crystal_size_max 0.358
_exptl_crystal_size_mid 0.053
_exptl_crystal_size_min 0.046
_refine_diff_density_max 0.29
_refine_diff_density_min -0.25
_refine_ls_extinction_method None
_refine_ls_goodness_of_fit_ref 0.9780
_refine_ls_hydrogen_treatment constr
_refine_ls_matrix_type full
_refine_ls_number_parameters 199
_refine_ls_number_reflns 2461
_refine_ls_number_restraints 0
_refine_ls_R_factor_all 0.0355
_refine_ls_R_factor_gt 0.0335
_refine_ls_shift/su_max 0.0007588
_refine_ls_shift/su_mean 0.0000678
_refine_ls_structure_factor_coef Fsqd
_refine_ls_weighting_details
;
 Method= Modified Sheldrick 
 w=1/[\s^2^(F^2^) + ( 0.06P)^2^ + 0.24P] 
 ,where P=(max(Fo^2^,0) + 2Fc^2^)/3 
;
_refine_ls_weighting_scheme calc
_refine_ls_wR_factor_all 0.0963
_refine_ls_wR_factor_gt 0.0929
_refine_ls_wR_factor_ref 0.0963
_reflns_limit_h_max 5
_reflns_limit_h_min -5
_reflns_limit_k_max 11
_reflns_limit_k_min -12
_reflns_limit_l_max 17
_reflns_limit_l_min 0
_reflns_number_gt 2292
_reflns_number_total 2461
_reflns_threshold_expression I>2.0\s(I)
_oxford_diffrn_Wilson_B_factor 2.24
_oxford_diffrn_Wilson_scale 5.14
_oxford_refine_ls_scale 0.4462(9)
_cod_data_source_file d4ra04794j2.cif
_cod_data_source_block I_CCDC1
_cod_depositor_comments
;
The following automatic conversions were performed:

data item '_exptl_crystal_density_meas' value 'not measured' was
changed to '?' -- the value is perceived as not measured.

Automatic conversion script
Id: cif_fix_values 8170 2020-07-09 18:12:32Z antanas 
;
_cod_database_code 7249247
_oxford_refine_reflns_threshold_expression I>-3.0\s(I)
_refine_ls_r_factor_ref 0.0355
_reflns_number_all 2461

loop_
_symmetry_equiv_pos_as_xyz
x,y,z
-x,-y,-z

loop_
_atom_site_label
_atom_site_type_symbol
_atom_site_fract_x
_atom_site_fract_y
_atom_site_fract_z
_atom_site_U_iso_or_equiv
_atom_site_occupancy
_atom_site_adp_type
_atom_site_refinement_flags_posn
_atom_site_refinement_flags_adp
_atom_site_refinement_flags_occupancy
_atom_site_disorder_assembly
_atom_site_disorder_group
_atom_site_attached_hydrogens
F1 F 0.07357(15) 0.11840(8) 0.75533(6) 0.0318 1.0000 Uani . . . . . .
C2 C 0.3607(2) 0.17174(13) 0.79207(9) 0.0228 1.0000 Uani . . . . . .
C3 C 0.4859(3) 0.06705(14) 0.83253(10) 0.0299 1.0000 Uani . . . . . .
C4 C 0.4980(2) 0.18341(13) 0.70348(9) 0.0219 1.0000 Uani . . . . . .
O5 O 0.4696(2) 0.08894(9) 0.62392(7) 0.0298 1.0000 Uani . . . . . .
C6 C 0.6600(2) 0.32740(12) 0.73659(9) 0.0208 1.0000 Uani . . . . . .
C7 C 0.6000(2) 0.40586(13) 0.82747(9) 0.0214 1.0000 Uani . . . . . .
C8 C 0.3970(3) 0.32340(13) 0.86667(9) 0.0257 1.0000 Uani . . . . . .
N9 N 0.7097(2) 0.54378(11) 0.87821(8) 0.0240 1.0000 Uani . . . . . .
C10 C 0.8866(2) 0.60188(13) 0.83517(9) 0.0226 1.0000 Uani . . . . . .
C11 C 0.9950(3) 0.75823(14) 0.89193(10) 0.0278 1.0000 Uani . . . . . .
F12 F 0.9182(2) 0.83761(8) 0.83752(7) 0.0427 1.0000 Uani . . . . . .
F13 F 1.27654(17) 0.78530(9) 0.91421(6) 0.0370 1.0000 Uani . . . . . .
F14 F 0.89965(19) 0.80728(9) 0.97706(7) 0.0430 1.0000 Uani . . . . . .
C15 C 0.9746(2) 0.53246(12) 0.74315(9) 0.0214 1.0000 Uani . . . . . .
C16 C 0.8545(2) 0.38758(12) 0.69019(9) 0.0204 1.0000 Uani . . . . . .
C17 C 0.9343(2) 0.31012(13) 0.59961(9) 0.0227 1.0000 Uani . . . . . .
C18 C 1.1350(3) 0.37639(13) 0.56304(9) 0.0238 1.0000 Uani . . . . . .
O19 O 1.2355(2) 0.31383(10) 0.47876(7) 0.0298 1.0000 Uani . . . . . .
C20 C 1.1237(3) 0.16773(15) 0.42233(11) 0.0349 1.0000 Uani . . . . . .
C21 C 1.2558(3) 0.52081(14) 0.61454(10) 0.0266 1.0000 Uani . . . . . .
C22 C 1.1776(3) 0.59698(13) 0.70140(10) 0.0253 1.0000 Uani . . . . . .
H31 H 0.6799 0.0992 0.8575 0.0436 1.0000 Uiso R . . . . .
H33 H 0.3987 0.0584 0.8875 0.0424 1.0000 Uiso R . . . . .
H32 H 0.4668 -0.0237 0.7802 0.0422 1.0000 Uiso R . . . . .
H82 H 0.4750 0.3286 0.9338 0.0306 1.0000 Uiso R . . . . .
H81 H 0.2153 0.3589 0.8659 0.0295 1.0000 Uiso R . . . . .
H171 H 0.8542 0.2147 0.5673 0.0298 1.0000 Uiso R . . . . .
H203 H 1.2105 0.1424 0.3658 0.0532 1.0000 Uiso R . . . . .
H201 H 1.1636 0.1129 0.4629 0.0500 1.0000 Uiso R . . . . .
H202 H 0.9187 0.1569 0.3999 0.0514 1.0000 Uiso R . . . . .
H211 H 1.3919 0.5581 0.5864 0.0315 1.0000 Uiso R . . . . .
H221 H 1.2570 0.6931 0.7337 0.0321 1.0000 Uiso R . . . . .

loop_
_atom_site_aniso_label
_atom_site_aniso_U_11
_atom_site_aniso_U_22
_atom_site_aniso_U_33
_atom_site_aniso_U_23
_atom_site_aniso_U_13
_atom_site_aniso_U_12
F1 0.0176(4) 0.0348(4) 0.0404(4) 0.0105(3) 0.0067(3) -0.0007(3)
C2 0.0172(6) 0.0234(6) 0.0279(6) 0.0090(5) 0.0064(4) 0.0000(4)
C3 0.0321(7) 0.0295(6) 0.0343(7) 0.0163(6) 0.0113(5) 0.0071(5)
C4 0.0191(5) 0.0225(6) 0.0256(6) 0.0101(5) 0.0051(4) 0.0029(4)
O5 0.0328(5) 0.0255(5) 0.0267(5) 0.0042(4) 0.0076(4) -0.0020(4)
C6 0.0188(5) 0.0213(6) 0.0234(6) 0.0091(5) 0.0042(4) 0.0029(4)
C7 0.0200(5) 0.0216(6) 0.0238(6) 0.0089(5) 0.0051(4) 0.0036(4)
C8 0.0269(6) 0.0246(6) 0.0268(6) 0.0089(5) 0.0110(5) 0.0023(5)
N9 0.0244(5) 0.0228(5) 0.0251(5) 0.0078(4) 0.0068(4) 0.0034(4)
C10 0.0209(6) 0.0219(6) 0.0249(6) 0.0081(5) 0.0033(4) 0.0034(4)
C11 0.0263(6) 0.0241(6) 0.0308(7) 0.0063(5) 0.0078(5) 0.0022(5)
F12 0.0513(5) 0.0236(4) 0.0538(5) 0.0158(4) 0.0040(4) 0.0066(4)
F13 0.0269(4) 0.0330(4) 0.0408(5) 0.0031(4) 0.0030(3) -0.0041(3)
F14 0.0481(5) 0.0300(4) 0.0396(5) -0.0043(4) 0.0211(4) -0.0047(4)
C15 0.0202(6) 0.0216(6) 0.0236(6) 0.0093(5) 0.0038(4) 0.0031(4)
C16 0.0183(5) 0.0222(6) 0.0228(6) 0.0103(5) 0.0037(4) 0.0036(4)
C17 0.0225(6) 0.0224(6) 0.0230(6) 0.0079(5) 0.0045(5) 0.0019(4)
C18 0.0229(6) 0.0287(6) 0.0220(6) 0.0106(5) 0.0063(5) 0.0051(5)
O19 0.0326(5) 0.0310(5) 0.0255(5) 0.0073(4) 0.0134(4) 0.0014(4)
C20 0.0436(8) 0.0311(7) 0.0281(7) 0.0055(6) 0.0141(6) 0.0035(6)
C21 0.0248(6) 0.0287(6) 0.0296(6) 0.0145(5) 0.0081(5) 0.0002(5)
C22 0.0250(6) 0.0235(6) 0.0287(6) 0.0113(5) 0.0056(5) 0.0005(5)

loop_
_atom_type_symbol
_atom_type_scat_dispersion_real
_atom_type_scat_dispersion_imag
_atom_type_scat_Cromer_Mann_a1
_atom_type_scat_Cromer_Mann_b1
_atom_type_scat_Cromer_Mann_a2
_atom_type_scat_Cromer_Mann_b2
_atom_type_scat_Cromer_Mann_a3
_atom_type_scat_Cromer_Mann_b3
_atom_type_scat_Cromer_Mann_a4
_atom_type_scat_Cromer_Mann_b4
_atom_type_scat_Cromer_Mann_c
_atom_type_scat_source
C 0.0181 0.0091 2.3100 20.8439 1.0200 10.2075 1.5886 0.5687 0.8650 51.6512 0.2156 'International Tables Vol C 4.2.6.8 and 6.1.1.4'
H 0.0000 0.0000 0.4930 10.5109 0.3229 26.1257 0.1402 3.1424 0.0408 57.7998 0.0030 'International Tables Vol C 4.2.6.8 and 6.1.1.4'
N 0.0311 0.0180 12.2126 0.0057 3.1322 9.8933 2.0125 28.9975 1.1663 0.5826 -11.5290 'International Tables Vol C 4.2.6.8 and 6.1.1.4'
O 0.0492 0.0322 3.0485 13.2771 2.2868 5.7011 1.5463 0.3239 0.8670 32.9089 0.2508 'International Tables Vol C 4.2.6.8 and 6.1.1.4'
F 0.0727 0.0534 3.5392 10.2825 2.6412 4.2944 1.5170 0.2615 1.0243 26.1476 0.2776 'International Tables Vol C 4.2.6.8 and 6.1.1.4'

loop_
_geom_angle_atom_site_label_1
_geom_angle_site_symmetry_1
_geom_angle_atom_site_label_2
_geom_angle_site_symmetry_2
_geom_angle_atom_site_label_3
_geom_angle_site_symmetry_3
_geom_angle
_geom_angle_publ_flag
F1 . C2 . C3 . 107.55(10) yes
F1 . C2 . C4 . 107.29(10) yes
C3 . C2 . C4 . 110.65(10) yes
F1 . C2 . C8 . 110.35(9) yes
C3 . C2 . C8 . 114.99(11) yes
C4 . C2 . C8 . 105.78(9) yes
C2 . C3 . H31 . 109.9 no
C2 . C3 . H33 . 111.0 no
H31 . C3 . H33 . 107.0 no
C2 . C3 . H32 . 110.0 no
H31 . C3 . H32 . 107.9 no
H33 . C3 . H32 . 111.0 no
C2 . C4 . O5 . 124.17(11) yes
C2 . C4 . C6 . 106.77(10) yes
O5 . C4 . C6 . 129.07(11) yes
C4 . C6 . C7 . 109.03(10) yes
C4 . C6 . C16 . 130.15(11) yes
C7 . C6 . C16 . 120.81(11) yes
C6 . C7 . C8 . 113.42(10) yes
C6 . C7 . N9 . 124.34(11) yes
C8 . C7 . N9 . 122.25(11) yes
C2 . C8 . C7 . 103.47(10) yes
C2 . C8 . H82 . 111.5 no
C7 . C8 . H82 . 110.8 no
C2 . C8 . H81 . 109.9 no
C7 . C8 . H81 . 110.3 no
H82 . C8 . H81 . 110.7 no
C7 . N9 . C10 . 115.53(10) yes
N9 . C10 . C11 . 114.00(11) yes
N9 . C10 . C15 . 126.18(11) yes
C11 . C10 . C15 . 119.80(11) yes
C10 . C11 . F12 . 110.93(11) yes
C10 . C11 . F13 . 112.25(10) yes
F12 . C11 . F13 . 106.36(11) yes
C10 . C11 . F14 . 112.94(11) yes
F12 . C11 . F14 . 107.13(11) yes
F13 . C11 . F14 . 106.86(11) yes
C10 . C15 . C16 . 117.50(11) yes
C10 . C15 . C22 . 124.55(11) yes
C16 . C15 . C22 . 117.95(11) yes
C15 . C16 . C6 . 115.60(11) yes
C15 . C16 . C17 . 121.17(11) yes
C6 . C16 . C17 . 123.20(11) yes
C16 . C17 . C18 . 118.77(11) yes
C16 . C17 . H171 . 119.1 no
C18 . C17 . H171 . 122.1 no
C17 . C18 . O19 . 124.90(11) yes
C17 . C18 . C21 . 120.80(11) yes
O19 . C18 . C21 . 114.30(11) yes
C18 . O19 . C20 . 117.70(10) yes
O19 . C20 . H203 . 106.6 no
O19 . C20 . H201 . 108.5 no
H203 . C20 . H201 . 112.3 no
O19 . C20 . H202 . 110.4 no
H203 . C20 . H202 . 108.2 no
H201 . C20 . H202 . 110.8 no
C18 . C21 . C22 . 120.86(11) yes
C18 . C21 . H211 . 116.2 no
C22 . C21 . H211 . 122.9 no
C15 . C22 . C21 . 120.44(11) yes
C15 . C22 . H221 . 119.9 no
C21 . C22 . H221 . 119.6 no

loop_
_geom_bond_atom_site_label_1
_geom_bond_site_symmetry_1
_geom_bond_atom_site_label_2
_geom_bond_site_symmetry_2
_geom_bond_distance
_geom_bond_publ_flag
F1 . C2 . 1.4072(14) yes
C2 . C3 . 1.5093(17) yes
C2 . C4 . 1.5473(17) yes
C2 . C8 . 1.5307(17) yes
C3 . H31 . 0.946 no
C3 . H33 . 0.970 no
C3 . H32 . 0.962 no
C4 . O5 . 1.2072(15) yes
C4 . C6 . 1.4733(16) yes
C6 . C7 . 1.3757(17) yes
C6 . C16 . 1.4214(16) yes
C7 . C8 . 1.5058(16) yes
C7 . N9 . 1.3542(16) yes
C8 . H82 . 0.977 no
C8 . H81 . 0.985 no
N9 . C10 . 1.3190(16) yes
C10 . C11 . 1.5185(17) yes
C10 . C15 . 1.4247(17) yes
C11 . F12 . 1.3424(16) yes
C11 . F13 . 1.3404(15) yes
C11 . F14 . 1.3264(16) yes
C15 . C16 . 1.4272(16) yes
C15 . C22 . 1.4269(17) yes
C16 . C17 . 1.4097(17) yes
C17 . C18 . 1.3803(17) yes
C17 . H171 . 0.937 no
C18 . O19 . 1.3505(15) yes
C18 . C21 . 1.4212(18) yes
O19 . C20 . 1.4365(17) yes
C20 . H203 . 0.939 no
C20 . H201 . 0.947 no
C20 . H202 . 0.989 no
C21 . C22 . 1.3609(19) yes
C21 . H211 . 0.927 no
C22 . H221 . 0.941 no

loop_
_geom_hbond_atom_site_label_D
_geom_hbond_site_symmetry_D
_geom_hbond_atom_site_label_H
_geom_hbond_site_symmetry_H
_geom_hbond_atom_site_label_A
_geom_hbond_site_symmetry_A
_geom_hbond_angle_DHA
_geom_hbond_distance_DH
_geom_hbond_distance_HA
_geom_hbond_distance_DA
_geom_hbond_publ_flag
C17 . H171 . O5 . 124 0.94 2.52 3.1427(19) yes
C21 . H211 . O19 2_866 174 0.93 2.57 3.4898(19) yes
